data_4112991
loop_
_publ_author_name
'Ruslan Pryadun'
'Dinesh Sukumaran'
'Robert Bogadi'
'Jim D. Atwood'

_publ_section_title
;
 Amine Attack on Coordinated Alkenes: An Interconversion from
 Anti-Markovnikoff to Markovnikoff Products
;
_journal_name_full 'Journal of the American Chemical Society'
_journal_page_first 12414
_journal_page_last 12420
_journal_paper_doi 10.1021/ja0469939
_journal_volume 126
_journal_year 2004
_chemical_formula_moiety 'C21 H21 Cl2 P Pt'
_chemical_formula_sum 'C21 H21 Cl2 P Pt'
_chemical_formula_weight 570.34
_chemical_name_common cis-Pt(propylene)Cl2PPh3
_chemical_name_systematic cis-PtCl2(PPh3)(C3H6)
_space_group_IT_number 14
_symmetry_cell_setting monoclinic
_symmetry_space_group_name_Hall '-P 2yn'
_symmetry_space_group_name_H-M 'P 1 21/n 1'
_atom_sites_solution_hydrogens difmap
_atom_sites_solution_primary direct
_atom_sites_solution_secondary difmap
_audit_creation_method SHELXL-97
_cell_angle_alpha 90.00
_cell_angle_beta 98.934(3)
_cell_angle_gamma 90.00
_cell_formula_units_Z 4
_cell_length_a 11.106(1)
_cell_length_b 14.117(1)
_cell_length_c 13.274(1)
_cell_measurement_reflns_used 920
_cell_measurement_temperature 90(1)
_cell_measurement_theta_max 28.42
_cell_measurement_theta_min 2.12
_cell_volume 2055.9(3)
_computing_cell_refinement 'Bruker SMART'
_computing_data_collection 'Bruker SMART'
_computing_data_reduction 'Bruker SAINT'
_computing_molecular_graphics 'Bruker SHELXTL'
_computing_publication_material 'Bruker SHELXTL'
_computing_structure_refinement 'SHELXL-97 (Sheldrick, 1997)'
_computing_structure_solution 'SHELXS-97 (Sheldrick, 1990)'
_diffrn_ambient_temperature 90(1)
_diffrn_measured_fraction_theta_full 0.997
_diffrn_measured_fraction_theta_max 0.997
_diffrn_measurement_device_type 'CCD area detector'
_diffrn_measurement_method 'phi and omega scans'
_diffrn_radiation_monochromator graphite
_diffrn_radiation_source 'rotating anode'
_diffrn_radiation_type MoK\a
_diffrn_radiation_wavelength 0.71073
_diffrn_reflns_av_R_equivalents 0.0383
_diffrn_reflns_av_sigmaI/netI 0.0303
_diffrn_reflns_limit_h_max 14
_diffrn_reflns_limit_h_min -11
_diffrn_reflns_limit_k_max 18
_diffrn_reflns_limit_k_min -17
_diffrn_reflns_limit_l_max 17
_diffrn_reflns_limit_l_min -17
_diffrn_reflns_number 17438
_diffrn_reflns_theta_full 28.42
_diffrn_reflns_theta_max 28.42
_diffrn_reflns_theta_min 2.12
_diffrn_standards_decay_% none
_diffrn_standards_interval_count none
_diffrn_standards_interval_time none
_diffrn_standards_number none
_exptl_absorpt_coefficient_mu 7.165
_exptl_absorpt_correction_T_max 0.4129
_exptl_absorpt_correction_T_min 0.1241
_exptl_absorpt_correction_type 'empirical SADABS 2.05'
_exptl_crystal_colour yellow
_exptl_crystal_density_diffrn 1.843
_exptl_crystal_density_meas 0
_exptl_crystal_description spear-shaped
_exptl_crystal_F_000 1096
_exptl_crystal_size_max 0.50
_exptl_crystal_size_mid 0.25
_exptl_crystal_size_min 0.15
_refine_diff_density_max 1.497
_refine_diff_density_min -0.902
_refine_diff_density_rms 0.139
_refine_ls_extinction_coef 0.00273(11)
_refine_ls_extinction_expression Fc^*^=kFc[1+0.001xFc^2^\l^3^/sin(2\q)]^-1/4^
_refine_ls_extinction_method SHELXL
_refine_ls_goodness_of_fit_ref 1.031
_refine_ls_hydrogen_treatment 'riding model and ideal CH3 groups'
_refine_ls_matrix_type full
_refine_ls_number_parameters 240
_refine_ls_number_reflns 5151
_refine_ls_number_restraints 0
_refine_ls_restrained_S_all 1.031
_refine_ls_R_factor_all 0.0280
_refine_ls_R_factor_gt 0.0220
_refine_ls_shift/su_max 0.002
_refine_ls_shift/su_mean <0.001
_refine_ls_structure_factor_coef Fsqd
_refine_ls_weighting_details 'calc w=1/[\s^2^(Fo^2^)+(0.0281P)^2^+0.6803P] where P=(Fo^2^+2Fc^2^)/3'
_refine_ls_weighting_scheme calc
_refine_ls_wR_factor_gt 0.0507
_refine_ls_wR_factor_ref 0.0529
_reflns_number_gt 4493
_reflns_number_total 5151
_reflns_threshold_expression >2sigma(I)
_cod_data_source_file ja0469939si20040610_021100_1.cif
_cod_data_source_block PtCl2(PPh3)(C3H6)
_cod_original_cell_volume 2055.7(3)
_cod_database_code 4112991

loop_
_symmetry_equiv_pos_as_xyz
'x, y, z'
'-x+1/2, y+1/2, -z+1/2'
'-x, -y, -z'
'x-1/2, -y-1/2, z-1/2'

loop_
_atom_site_label
_atom_site_type_symbol
_atom_site_fract_x
_atom_site_fract_y
_atom_site_fract_z
_atom_site_U_iso_or_equiv
_atom_site_adp_type
_atom_site_occupancy
_atom_site_symmetry_multiplicity
_atom_site_calc_flag
_atom_site_refinement_flags
Pt1 Pt 0.936386(10) 0.140822(7) 0.392576(7) 0.01338(5) Uani 1 1 d .
Cl1 Cl 0.73859(7) 0.12791(5) 0.30670(6) 0.01893(14) Uani 1 1 d .
Cl2 Cl 0.85539(8) 0.14438(5) 0.54690(6) 0.02563(17) Uani 1 1 d .
P1 P 0.99940(7) 0.13037(5) 0.23896(5) 0.01216(14) Uani 1 1 d .
C11 C 0.9672(3) 0.2369(2) 0.1636(2) 0.0155(5) Uani 1 1 d .
C12 C 1.0103(3) 0.2483(2) 0.0709(2) 0.0212(6) Uani 1 1 d .
H12 H 1.0574 0.1995 0.0467 0.025 Uiso 1 1 calc R
C13 C 0.9846(3) 0.3305(2) 0.0135(3) 0.0268(7) Uani 1 1 d .
H13 H 1.0145 0.3382 -0.0493 0.032 Uiso 1 1 calc R
C14 C 0.9150(3) 0.4012(2) 0.0488(2) 0.0248(7) Uani 1 1 d .
H14 H 0.8966 0.4570 0.0095 0.030 Uiso 1 1 calc R
C15 C 0.8723(3) 0.3913(2) 0.1405(2) 0.0220(6) Uani 1 1 d .
H15 H 0.8250 0.4403 0.1641 0.026 Uiso 1 1 calc R
C16 C 0.8983(3) 0.3093(2) 0.1989(2) 0.0175(6) Uani 1 1 d .
H16 H 0.8694 0.3027 0.2622 0.021 Uiso 1 1 calc R
C21 C 0.9221(3) 0.0314(2) 0.1687(2) 0.0152(5) Uani 1 1 d .
C22 C 0.8628(3) 0.0391(2) 0.0690(2) 0.0220(6) Uani 1 1 d .
H22 H 0.8664 0.0967 0.0326 0.026 Uiso 1 1 calc R
C23 C 0.7978(3) -0.0381(2) 0.0221(2) 0.0280(7) Uani 1 1 d .
H23 H 0.7557 -0.0322 -0.0456 0.034 Uiso 1 1 calc R
C24 C 0.7945(3) -0.1231(2) 0.0736(3) 0.0271(7) Uani 1 1 d .
H24 H 0.7505 -0.1754 0.0413 0.032 Uiso 1 1 calc R
C25 C 0.8560(3) -0.1317(2) 0.1733(3) 0.0228(7) Uani 1 1 d .
H25 H 0.8552 -0.1902 0.2084 0.027 Uiso 1 1 calc R
C26 C 0.9184(3) -0.0547(2) 0.2210(2) 0.0179(6) Uani 1 1 d .
H26 H 0.9587 -0.0603 0.2893 0.021 Uiso 1 1 calc R
C31 C 1.1620(3) 0.1080(2) 0.2414(2) 0.0149(5) Uani 1 1 d .
C32 C 1.2084(3) 0.0162(2) 0.2589(2) 0.0187(6) Uani 1 1 d .
H32 H 1.1547 -0.0345 0.2674 0.022 Uiso 1 1 calc R
C33 C 1.3320(3) -0.0014(2) 0.2641(2) 0.0224(6) Uani 1 1 d .
H33 H 1.3626 -0.0637 0.2774 0.027 Uiso 1 1 calc R
C34 C 1.4109(3) 0.0714(2) 0.2498(2) 0.0240(7) Uani 1 1 d .
H34 H 1.4953 0.0588 0.2521 0.029 Uiso 1 1 calc R
C35 C 1.3667(3) 0.1633(2) 0.2322(2) 0.0228(7) Uani 1 1 d .
H35 H 1.4209 0.2134 0.2226 0.027 Uiso 1 1 calc R
C36 C 1.2431(3) 0.1812(2) 0.2288(2) 0.0194(6) Uani 1 1 d .
H36 H 1.2133 0.2441 0.2177 0.023 Uiso 1 1 calc R
C1 C 1.1116(3) 0.1126(3) 0.4806(3) 0.0274(7) Uani 1 1 d .
C2 C 1.1073(3) 0.2093(3) 0.4585(3) 0.0312(8) Uani 1 1 d .
C3 C 1.0899(5) 0.2886(4) 0.5297(4) 0.0593(13) Uani 1 1 d .
H3A H 1.0434 0.2658 0.5818 0.089 Uiso 1 1 calc R
H3B H 1.0453 0.3403 0.4912 0.089 Uiso 1 1 calc R
H3C H 1.1696 0.3116 0.5626 0.089 Uiso 1 1 calc R
H2 H 1.143(4) 0.249(3) 0.401(3) 0.036(11) Uiso 1 1 d .
H1A H 1.098(4) 0.094(3) 0.545(3) 0.035(11) Uiso 1 1 d .
H1B H 1.154(4) 0.071(3) 0.448(3) 0.033(10) Uiso 1 1 d .

loop_
_atom_site_aniso_label
_atom_site_aniso_U_11
_atom_site_aniso_U_22
_atom_site_aniso_U_33
_atom_site_aniso_U_23
_atom_site_aniso_U_13
_atom_site_aniso_U_12
Pt1 0.01362(7) 0.01390(6) 0.01306(6) 0.00089(4) 0.00341(4) 0.00078(4)
Cl1 0.0119(3) 0.0179(3) 0.0275(4) -0.0017(3) 0.0048(3) -0.0018(3)
Cl2 0.0314(4) 0.0299(4) 0.0181(3) 0.0043(3) 0.0119(3) 0.0092(3)
P1 0.0107(3) 0.0128(3) 0.0130(3) 0.0015(2) 0.0020(3) 0.0002(3)
C11 0.0140(14) 0.0150(13) 0.0169(13) 0.0028(10) 0.0003(11) 0.0000(11)
C12 0.0207(16) 0.0253(15) 0.0186(14) 0.0036(12) 0.0060(12) 0.0030(13)
C13 0.0248(18) 0.0298(16) 0.0251(16) 0.0114(13) 0.0014(14) -0.0035(14)
C14 0.0148(15) 0.0236(15) 0.0335(17) 0.0137(13) -0.0039(13) -0.0044(13)
C15 0.0133(15) 0.0171(14) 0.0345(17) 0.0031(12) -0.0002(13) -0.0014(12)
C16 0.0114(14) 0.0169(13) 0.0239(14) 0.0007(11) 0.0016(11) -0.0028(11)
C21 0.0113(14) 0.0172(13) 0.0185(13) -0.0019(10) 0.0064(11) 0.0004(11)
C22 0.0225(17) 0.0232(15) 0.0203(14) -0.0004(12) 0.0034(12) 0.0009(13)
C23 0.0287(19) 0.0372(18) 0.0174(14) -0.0107(13) 0.0021(13) -0.0038(15)
C24 0.0231(18) 0.0284(16) 0.0321(17) -0.0147(13) 0.0118(14) -0.0079(14)
C25 0.0199(16) 0.0155(14) 0.0359(18) -0.0042(12) 0.0129(14) -0.0032(12)
C26 0.0163(15) 0.0176(14) 0.0205(14) -0.0004(11) 0.0056(11) 0.0000(12)
C31 0.0121(14) 0.0204(13) 0.0123(12) 0.0014(10) 0.0026(10) -0.0013(11)
C32 0.0129(15) 0.0202(14) 0.0232(14) 0.0053(11) 0.0039(11) -0.0009(12)
C33 0.0154(16) 0.0260(15) 0.0251(15) 0.0024(12) 0.0015(12) 0.0043(13)
C34 0.0129(15) 0.0337(17) 0.0252(15) 0.0040(13) 0.0018(12) 0.0005(14)
C35 0.0152(15) 0.0267(15) 0.0258(15) 0.0049(12) 0.0013(12) -0.0059(13)
C36 0.0166(15) 0.0201(15) 0.0217(14) 0.0022(11) 0.0031(12) -0.0006(12)
C1 0.0206(18) 0.044(2) 0.0171(15) 0.0015(14) -0.0003(13) 0.0067(15)
C2 0.0199(18) 0.043(2) 0.0291(17) -0.0116(15) -0.0001(14) -0.0060(16)
C3 0.049(3) 0.075(3) 0.055(3) -0.024(2) 0.011(2) -0.022(3)

loop_
_atom_type_symbol
_atom_type_description
_atom_type_scat_dispersion_real
_atom_type_scat_dispersion_imag
_atom_type_scat_source
C C 0.0033 0.0016 'International Tables Vol C Tables 4.2.6.8 and 6.1.1.4'
H H 0.0000 0.0000 'International Tables Vol C Tables 4.2.6.8 and 6.1.1.4'
P P 0.1023 0.0942 'International Tables Vol C Tables 4.2.6.8 and 6.1.1.4'
Cl Cl 0.1484 0.1585 'International Tables Vol C Tables 4.2.6.8 and 6.1.1.4'
Pt Pt -1.7033 8.3905 'International Tables Vol C Tables 4.2.6.8 and 6.1.1.4'

loop_
_geom_angle_atom_site_label_1
_geom_angle_atom_site_label_2
_geom_angle_atom_site_label_3
_geom_angle
C1 Pt1 C2 37.52(14)
C1 Pt1 P1 95.58(10)
C2 Pt1 P1 91.06(10)
C1 Pt1 Cl1 164.29(11)
C2 Pt1 Cl1 158.11(11)
P1 Pt1 Cl1 87.35(3)
C1 Pt1 Cl2 88.13(10)
C2 Pt1 Cl2 93.87(10)
P1 Pt1 Cl2 175.05(3)
Cl1 Pt1 Cl2 88.21(3)
C11 P1 C21 108.54(13)
C11 P1 C31 105.24(13)
C21 P1 C31 105.21(13)
C11 P1 Pt1 112.44(10)
C21 P1 Pt1 108.95(9)
C31 P1 Pt1 116.01(9)
C12 C11 C16 119.4(3)
C12 C11 P1 121.1(2)
C16 C11 P1 119.5(2)
C13 C12 C11 120.5(3)
C14 C13 C12 119.5(3)
C15 C14 C13 120.7(3)
C14 C15 C16 120.2(3)
C15 C16 C11 119.7(3)
C22 C21 C26 119.6(3)
C22 C21 P1 123.0(2)
C26 C21 P1 117.3(2)
C21 C22 C23 119.9(3)
C24 C23 C22 120.5(3)
C23 C24 C25 119.7(3)
C26 C25 C24 120.1(3)
C25 C26 C21 120.2(3)
C36 C31 C32 118.5(3)
C36 C31 P1 121.5(2)
C32 C31 P1 120.0(2)
C33 C32 C31 120.7(3)
C34 C33 C32 120.3(3)
C33 C34 C35 120.1(3)
C36 C35 C34 119.7(3)
C35 C36 C31 120.9(3)
C2 C1 Pt1 72.9(2)
C1 C2 C3 127.1(4)
C1 C2 Pt1 69.6(2)
C3 C2 Pt1 113.2(3)

loop_
_geom_bond_atom_site_label_1
_geom_bond_atom_site_label_2
_geom_bond_distance
Pt1 C1 2.146(3)
Pt1 C2 2.188(3)
Pt1 P1 2.2610(7)
Pt1 Cl1 2.3195(8)
Pt1 Cl2 2.3623(8)
P1 C11 1.811(3)
P1 C21 1.820(3)
P1 C31 1.828(3)
C11 C12 1.397(4)
C11 C16 1.400(4)
C12 C13 1.394(4)
C13 C14 1.387(5)
C14 C15 1.381(5)
C15 C16 1.397(4)
C21 C22 1.388(4)
C21 C26 1.403(4)
C22 C23 1.399(4)
C23 C24 1.384(5)
C24 C25 1.397(5)
C25 C26 1.388(4)
C31 C36 1.398(4)
C31 C32 1.401(4)
C32 C33 1.386(4)
C33 C34 1.382(4)
C34 C35 1.394(4)
C35 C36 1.390(4)
C1 C2 1.394(5)
C2 C3 1.497(6)
